data_4083684
loop_
_publ_author_name
'Pi, Chengfu'
'Zhang, Zhengxing'
'Pang, Zhen'
'Zhang, Jie'
'Luo, Jun'
'Chen, Zhenxia'
'Weng, Linhong'
'Zhou, Xigeng'

_publ_section_title
;
 Multiple N&#x2212;H Bond Activation:&#x00A0; Synthesis and Reactivity of
 Functionalized Primary Amido Ytterbium Complexes
;
_journal_issue 8
_journal_name_full Organometallics
_journal_page_first 1934
_journal_paper_doi 10.1021/om061094+
_journal_volume 26
_journal_year 2007
_chemical_formula_sum 'C24 H32 N4 Yb'
_chemical_formula_weight 549.98
_chemical_name_systematic
; 
 ? 
;
_space_group_IT_number 19
_symmetry_cell_setting orthorhombic
_symmetry_space_group_name_Hall 'P 2ac 2ab'
_symmetry_space_group_name_H-M 'P 21 21 21'
_atom_sites_solution_hydrogens geom
_atom_sites_solution_primary direct
_atom_sites_solution_secondary difmap
_audit_creation_method SHELXL-97
_cell_angle_alpha 90.00
_cell_angle_beta 90.00
_cell_angle_gamma 90.00
_cell_formula_units_Z 4
_cell_length_a 8.357(2)
_cell_length_b 9.922(3)
_cell_length_c 28.681(8)
_cell_measurement_reflns_used 945
_cell_measurement_temperature 293(2)
_cell_measurement_theta_max 25.267
_cell_measurement_theta_min 2.821
_cell_volume 2378.2(11)
_computing_cell_refinement 'Bruker SMART'
_computing_data_collection 'Bruker SMART'
_computing_data_reduction 'Bruker SHELXTL'
_computing_molecular_graphics 'Bruker SHELXTL'
_computing_publication_material 'Bruker SHELXTL'
_computing_structure_refinement 'SHELXL-97 (Sheldrick, 1997)'
_computing_structure_solution 'SHELXS-97 (Sheldrick, 1990)'
_diffrn_ambient_temperature 293(2)
_diffrn_measured_fraction_theta_full 0.998
_diffrn_measured_fraction_theta_max 0.998
_diffrn_measurement_device_type 'CCD area detector'
_diffrn_measurement_method 'phi and omega scans'
_diffrn_radiation_monochromator graphite
_diffrn_radiation_source 'fine-focus sealed tube'
_diffrn_radiation_type MoK\a
_diffrn_radiation_wavelength 0.71073
_diffrn_reflns_av_R_equivalents 0.0272
_diffrn_reflns_av_sigmaI/netI 0.0426
_diffrn_reflns_limit_h_max 10
_diffrn_reflns_limit_h_min -10
_diffrn_reflns_limit_k_max 12
_diffrn_reflns_limit_k_min -11
_diffrn_reflns_limit_l_max 27
_diffrn_reflns_limit_l_min -35
_diffrn_reflns_number 10921
_diffrn_reflns_theta_full 26.00
_diffrn_reflns_theta_max 26.00
_diffrn_reflns_theta_min 1.42
_diffrn_standards_decay_% 6.26
_exptl_absorpt_coefficient_mu 3.948
_exptl_absorpt_correction_T_max 0.6936
_exptl_absorpt_correction_T_min 0.5889
_exptl_absorpt_correction_type multi-scan
_exptl_absorpt_process_details sadabs
_exptl_crystal_density_diffrn 1.535
_exptl_crystal_density_method 'not measured'
_exptl_crystal_F_000 1096
_exptl_crystal_size_max 0.15
_exptl_crystal_size_mid 0.10
_exptl_crystal_size_min 0.10
_refine_diff_density_max 0.637
_refine_diff_density_min -0.671
_refine_diff_density_rms 0.074
_refine_ls_abs_structure_details 'Flack H D (1983), Acta Cryst. A39, 876-881'
_refine_ls_abs_structure_Flack -0.010(10)
_refine_ls_extinction_method none
_refine_ls_goodness_of_fit_ref 0.960
_refine_ls_hydrogen_treatment constr
_refine_ls_matrix_type full
_refine_ls_number_parameters 262
_refine_ls_number_reflns 4652
_refine_ls_number_restraints 0
_refine_ls_restrained_S_all 0.960
_refine_ls_R_factor_all 0.0289
_refine_ls_R_factor_gt 0.0252
_refine_ls_shift/su_max 0.002
_refine_ls_shift/su_mean 0.000
_refine_ls_structure_factor_coef Fsqd
_refine_ls_weighting_details 'calc w=1/[\s^2^(Fo^2^)+(0.0133P)^2^+0.0000P] where P=(Fo^2^+2Fc^2^)/3'
_refine_ls_weighting_scheme calc
_refine_ls_wR_factor_gt 0.0424
_refine_ls_wR_factor_ref 0.0431
_reflns_number_gt 4332
_reflns_number_total 4652
_reflns_threshold_expression >2sigma(I)
_cod_data_source_file om061094%2Bsi20061201_101244.cif
_cod_data_source_block f60429c
_cod_depositor_comments
;
The following automatic conversions were performed:

'_symmetry_cell_setting' value 'Orthorhombic' changed to
'orthorhombic' according to
/usr/data/users/saulius/automatic-downloads/retrospective/ACS/lib/dictionaries/cif_core.dic
dictionary named 'cif_core.dic' version 2.4.2 from 2011-04-26.

Automatic conversion script
Id: cif_fix_values 2281 2013-09-26 08:29:07Z andrius 
;
_cod_original_cell_volume 2378.4(12)
_cod_original_sg_symbol_H-M P2(1)2(1)2(1)
_cod_original_formula_sum 'C12 H16 N2 Yb0.50'
_cod_database_code 4083684

loop_
_symmetry_equiv_pos_as_xyz
'x, y, z'
'-x+1/2, -y, z+1/2'
'-x, y+1/2, -z+1/2'
'x+1/2, -y+1/2, -z'

loop_
_atom_site_label
_atom_site_type_symbol
_atom_site_fract_x
_atom_site_fract_y
_atom_site_fract_z
_atom_site_U_iso_or_equiv
_atom_site_adp_type
_atom_site_occupancy
_atom_site_symmetry_multiplicity
_atom_site_calc_flag
_atom_site_refinement_flags
Yb1 Yb 0.274477(19) 0.862916(18) 0.823992(6) 0.03844(5) Uani 1 1 d .
N1 N 0.2334(5) 1.0428(3) 0.87954(11) 0.0440(9) Uani 1 1 d .
N2 N 0.3769(5) 1.0528(4) 0.95066(12) 0.0503(10) Uani 1 1 d .
H2A H 0.3068 1.1015 0.9648 0.060 Uiso 1 1 calc R
N3 N 0.3900(4) 0.8686(4) 0.89648(11) 0.0397(8) Uani 1 1 d .
N4 N 0.4496(4) 0.6622(4) 0.82782(14) 0.0474(9) Uani 1 1 d .
H4A H 0.4324 0.5923 0.8108 0.057 Uiso 1 1 calc R
C1 C -0.0144(8) 0.8096(10) 0.8559(3) 0.095(3) Uani 1 1 d .
H1A H -0.0640 0.8507 0.8834 0.114 Uiso 1 1 calc R
C2 C 0.0611(10) 0.6895(11) 0.8549(3) 0.107(3) Uani 1 1 d .
H2B H 0.0754 0.6294 0.8817 0.128 Uiso 1 1 calc R
C3 C 0.0855(8) 0.6551(9) 0.8096(4) 0.109(3) Uani 1 1 d .
H3A H 0.1205 0.5663 0.7986 0.131 Uiso 1 1 calc R
C4 C 0.0261(10) 0.7549(11) 0.7820(3) 0.102(3) Uani 1 1 d .
H4B H 0.0098 0.7495 0.7482 0.122 Uiso 1 1 calc R
C5 C -0.0343(7) 0.8515(9) 0.8107(3) 0.097(2) Uani 1 1 d .
H5A H -0.1015 0.9272 0.8008 0.116 Uiso 1 1 calc R
C6 C 0.3955(6) 0.8778(6) 0.73820(16) 0.0571(13) Uani 1 1 d .
H6A H 0.3958 0.8046 0.7153 0.068 Uiso 1 1 calc R
C7 C 0.2840(7) 0.9808(5) 0.74040(16) 0.0599(13) Uani 1 1 d .
H7A H 0.1927 0.9925 0.7193 0.072 Uiso 1 1 calc R
C8 C 0.3386(7) 1.0746(5) 0.77188(17) 0.0624(16) Uani 1 1 d .
H8A H 0.2932 1.1648 0.7763 0.075 Uiso 1 1 calc R
C9 C 0.4860(7) 1.0318(6) 0.78890(18) 0.0573(15) Uani 1 1 d .
H9A H 0.5613 1.0868 0.8069 0.069 Uiso 1 1 calc R
C10 C 0.5207(6) 0.9103(6) 0.76759(18) 0.0605(15) Uani 1 1 d .
H10A H 0.6242 0.8640 0.7687 0.073 Uiso 1 1 calc R
C11 C 0.1710(6) 1.1805(5) 0.88632(18) 0.0616(15) Uani 1 1 d .
H11A H 0.1434 1.1903 0.9194 0.074 Uiso 1 1 calc R
C12 C 0.0190(7) 1.1995(6) 0.85834(19) 0.087(2) Uani 1 1 d .
H12A H -0.0561 1.1300 0.8663 0.130 Uiso 1 1 calc R
H12B H 0.0433 1.1944 0.8257 0.130 Uiso 1 1 calc R
H12C H -0.0265 1.2860 0.8653 0.130 Uiso 1 1 calc R
C13 C 0.2913(8) 1.2914(5) 0.87422(19) 0.087(2) Uani 1 1 d .
H13A H 0.3871 1.2790 0.8922 0.130 Uiso 1 1 calc R
H13B H 0.2457 1.3778 0.8813 0.130 Uiso 1 1 calc R
H13C H 0.3166 1.2871 0.8416 0.130 Uiso 1 1 calc R
C14 C 0.3330(6) 0.9914(5) 0.90991(16) 0.0421(12) Uani 1 1 d .
C15 C 0.5351(6) 1.0406(5) 0.97157(19) 0.0611(14) Uani 1 1 d .
H15A H 0.5709 0.9472 0.9678 0.073 Uiso 1 1 calc R
C16 C 0.6530(7) 1.1303(7) 0.9473(3) 0.139(3) Uani 1 1 d .
H16A H 0.7568 1.1192 0.9611 0.209 Uiso 1 1 calc R
H16B H 0.6198 1.2225 0.9503 0.209 Uiso 1 1 calc R
H16C H 0.6580 1.1066 0.9148 0.209 Uiso 1 1 calc R
C17 C 0.5266(8) 1.0704(8) 1.0224(2) 0.127(3) Uani 1 1 d .
H17A H 0.4520 1.0101 1.0369 0.190 Uiso 1 1 calc R
H17B H 0.4919 1.1617 1.0269 0.190 Uiso 1 1 calc R
H17C H 0.6305 1.0586 1.0361 0.190 Uiso 1 1 calc R
C18 C 0.4292(5) 0.7639(4) 0.92740(16) 0.0396(11) Uani 1 1 d .
C19 C 0.3669(6) 0.7497(5) 0.97192(16) 0.0512(13) Uani 1 1 d .
H19A H 0.2951 0.8138 0.9830 0.061 Uiso 1 1 calc R
C20 C 0.4088(6) 0.6427(6) 1.00028(17) 0.0645(14) Uani 1 1 d .
H20A H 0.3693 0.6371 1.0305 0.077 Uiso 1 1 calc R
C21 C 0.5091(7) 0.5448(6) 0.9834(2) 0.0708(18) Uani 1 1 d .
H21A H 0.5369 0.4720 1.0022 0.085 Uiso 1 1 calc R
C22 C 0.5683(7) 0.5541(5) 0.9391(2) 0.0579(15) Uani 1 1 d .
H22A H 0.6364 0.4873 0.9280 0.069 Uiso 1 1 calc R
C23 C 0.5285(5) 0.6617(4) 0.91019(16) 0.0427(11) Uani 1 1 d .
C24 C 0.5864(5) 0.6684(5) 0.86107(17) 0.0525(13) Uani 1 1 d .
H24A H 0.6450 0.7517 0.8564 0.063 Uiso 1 1 calc R
H24B H 0.6587 0.5939 0.8551 0.063 Uiso 1 1 calc R

loop_
_atom_site_aniso_label
_atom_site_aniso_U_11
_atom_site_aniso_U_22
_atom_site_aniso_U_33
_atom_site_aniso_U_23
_atom_site_aniso_U_13
_atom_site_aniso_U_12
Yb1 0.03790(9) 0.04185(10) 0.03555(9) 0.00174(9) -0.00011(9) -0.00545(9)
N1 0.048(2) 0.043(2) 0.0402(19) 0.0014(16) -0.001(2) 0.010(2)
N2 0.052(3) 0.051(3) 0.048(3) -0.014(2) -0.005(2) 0.008(2)
N3 0.046(2) 0.035(2) 0.039(2) 0.0013(19) -0.0020(16) 0.003(2)
N4 0.063(2) 0.036(2) 0.044(2) -0.007(2) -0.004(2) -0.0001(17)
C1 0.047(4) 0.158(9) 0.081(6) -0.001(5) 0.015(4) -0.033(4)
C2 0.082(6) 0.138(9) 0.100(7) 0.054(7) -0.030(5) -0.061(6)
C3 0.070(4) 0.075(6) 0.182(10) -0.039(6) -0.010(5) -0.043(4)
C4 0.084(6) 0.153(9) 0.070(5) 0.011(6) -0.032(4) -0.066(6)
C5 0.038(3) 0.115(6) 0.138(8) 0.022(6) -0.030(4) -0.020(4)
C6 0.081(4) 0.050(3) 0.041(3) 0.000(3) 0.018(3) 0.005(3)
C7 0.061(3) 0.072(3) 0.046(3) 0.023(3) -0.001(3) 0.007(3)
C8 0.097(5) 0.039(3) 0.051(3) 0.012(3) 0.029(3) 0.011(3)
C9 0.059(4) 0.056(4) 0.056(3) 0.012(3) 0.009(3) -0.022(3)
C10 0.055(3) 0.066(4) 0.060(4) 0.025(3) 0.020(3) 0.007(3)
C11 0.073(4) 0.060(4) 0.052(3) -0.005(3) 0.011(3) 0.024(3)
C12 0.092(5) 0.102(5) 0.067(4) 0.011(4) 0.004(4) 0.056(4)
C13 0.129(6) 0.044(3) 0.087(4) 0.000(3) 0.013(5) 0.014(4)
C14 0.044(3) 0.044(3) 0.038(3) 0.000(2) 0.007(2) -0.001(2)
C15 0.070(4) 0.045(3) 0.068(4) -0.007(3) -0.015(3) -0.001(3)
C16 0.073(4) 0.100(6) 0.245(10) 0.069(6) -0.038(5) -0.027(5)
C17 0.114(6) 0.180(8) 0.087(5) -0.052(6) -0.052(5) 0.025(5)
C18 0.042(3) 0.037(3) 0.040(3) -0.002(2) -0.007(2) -0.010(2)
C19 0.054(3) 0.058(3) 0.041(3) 0.000(3) -0.006(3) -0.004(3)
C20 0.076(4) 0.063(4) 0.055(3) 0.018(3) -0.011(3) -0.016(4)
C21 0.082(4) 0.056(4) 0.075(5) 0.029(3) -0.023(4) -0.008(3)
C22 0.058(4) 0.041(3) 0.075(4) 0.002(3) -0.014(3) 0.002(3)
C23 0.045(3) 0.032(3) 0.052(3) 0.002(2) -0.010(2) -0.002(2)
C24 0.049(3) 0.038(3) 0.071(4) -0.003(2) 0.004(3) 0.008(2)

loop_
_atom_type_symbol
_atom_type_description
_atom_type_scat_dispersion_real
_atom_type_scat_dispersion_imag
_atom_type_scat_source
C C 0.0033 0.0016 'International Tables Vol C Tables 4.2.6.8 and 6.1.1.4'
H H 0.0000 0.0000 'International Tables Vol C Tables 4.2.6.8 and 6.1.1.4'
N N 0.0061 0.0033 'International Tables Vol C Tables 4.2.6.8 and 6.1.1.4'
Yb Yb -0.3850 5.5486 'International Tables Vol C Tables 4.2.6.8 and 6.1.1.4'

loop_
_geom_angle_atom_site_label_1
_geom_angle_atom_site_label_2
_geom_angle_atom_site_label_3
_geom_angle
N3 Yb1 N1 56.21(13)
N3 Yb1 N4 74.36(13)
N1 Yb1 N4 130.48(13)
N3 Yb1 C5 123.3(2)
N1 Yb1 C5 89.3(2)
N4 Yb1 C5 123.8(2)
N3 Yb1 C4 139.31(19)
N1 Yb1 C4 119.4(3)
N4 Yb1 C4 99.2(3)
C5 Yb1 C4 30.1(2)
N3 Yb1 C3 114.5(3)
N1 Yb1 C3 126.7(2)
N4 Yb1 C3 74.4(2)
C5 Yb1 C3 49.4(3)
C4 Yb1 C3 30.0(2)
N3 Yb1 C2 89.8(2)
N1 Yb1 C2 99.5(3)
N4 Yb1 C2 81.9(3)
C5 Yb1 C2 49.6(3)
C4 Yb1 C2 49.7(2)
C3 Yb1 C2 30.0(2)
N3 Yb1 C8 114.17(17)
N1 Yb1 C8 79.28(14)
N4 Yb1 C8 123.16(15)
C5 Yb1 C8 98.8(2)
C4 Yb1 C8 103.0(2)
C3 Yb1 C8 131.2(3)
C2 Yb1 C8 148.3(2)
N3 Yb1 C1 94.3(2)
N1 Yb1 C1 77.8(2)
N4 Yb1 C1 111.4(2)
C5 Yb1 C1 30.3(2)
C4 Yb1 C1 49.8(2)
C3 Yb1 C1 49.2(3)
C2 Yb1 C1 29.7(2)
C8 Yb1 C1 122.9(3)
N3 Yb1 C9 92.77(15)
N1 Yb1 C9 82.96(16)
N4 Yb1 C9 97.58(16)
C5 Yb1 C9 129.4(2)
C4 Yb1 C9 127.9(2)
C3 Yb1 C9 147.3(3)
C2 Yb1 C9 177.2(3)
C8 Yb1 C9 30.63(16)
C1 Yb1 C9 151.0(3)
N3 Yb1 C10 102.79(15)
N1 Yb1 C10 112.35(16)
N4 Yb1 C10 73.23(15)
C5 Yb1 C10 133.1(2)
C4 Yb1 C10 113.8(2)
C3 Yb1 C10 120.5(3)
C2 Yb1 C10 147.6(3)
C8 Yb1 C10 49.93(16)
C1 Yb1 C10 162.8(2)
C9 Yb1 C10 30.26(15)
N3 Yb1 C6 132.56(14)
N1 Yb1 C6 128.44(15)
N4 Yb1 C6 82.02(15)
C5 Yb1 C6 104.0(2)
C4 Yb1 C6 84.2(2)
C3 Yb1 C6 97.2(3)
C2 Yb1 C6 127.2(3)
C8 Yb1 C6 49.78(15)
C1 Yb1 C6 132.8(2)
C9 Yb1 C6 50.02(17)
C10 Yb1 C6 30.10(14)
C14 N1 C11 119.9(4)
C14 N1 Yb1 93.5(3)
C11 N1 Yb1 145.2(3)
C14 N2 C15 123.9(4)
C14 N3 C18 124.3(4)
C14 N3 Yb1 97.5(3)
C18 N3 Yb1 130.7(3)
C24 N4 Yb1 116.7(3)
C2 C1 C5 107.8(9)
C2 C1 Yb1 75.0(4)
C5 C1 Yb1 73.9(4)
C1 C2 C3 108.2(9)
C1 C2 Yb1 75.3(4)
C3 C2 Yb1 74.9(5)
C2 C3 C4 108.6(9)
C2 C3 Yb1 75.1(5)
C4 C3 Yb1 74.9(4)
C3 C4 C5 107.2(8)
C3 C4 Yb1 75.0(4)
C5 C4 Yb1 74.2(4)
C4 C5 C1 108.3(8)
C4 C5 Yb1 75.7(4)
C1 C5 Yb1 75.8(4)
C10 C6 C7 108.1(5)
C10 C6 Yb1 74.8(3)
C7 C6 Yb1 75.1(3)
C8 C7 C6 107.8(5)
C8 C7 Yb1 73.5(3)
C6 C7 Yb1 74.8(3)
C7 C8 C9 108.5(5)
C7 C8 Yb1 76.4(3)
C9 C8 Yb1 74.8(3)
C10 C9 C8 107.3(5)
C10 C9 Yb1 75.8(3)
C8 C9 Yb1 74.6(3)
C6 C10 C9 108.3(5)
C6 C10 Yb1 75.1(3)
C9 C10 Yb1 73.9(3)
N1 C11 C12 110.0(4)
N1 C11 C13 113.8(4)
C12 C11 C13 110.0(5)
N1 C14 N3 112.5(4)
N1 C14 N2 124.5(4)
N3 C14 N2 123.1(4)
N1 C14 Yb1 58.9(2)
N3 C14 Yb1 53.8(2)
N2 C14 Yb1 174.5(3)
N2 C15 C17 110.1(5)
N2 C15 C16 110.9(4)
C17 C15 C16 111.7(5)
C19 C18 C23 118.3(4)
C19 C18 N3 124.7(4)
C23 C18 N3 116.8(4)
C20 C19 C18 121.7(5)
C21 C20 C19 119.4(5)
C22 C21 C20 120.1(5)
C21 C22 C23 121.3(5)
C22 C23 C18 119.2(5)
C22 C23 C24 121.3(4)
C18 C23 C24 119.5(4)
N4 C24 C23 110.8(4)

loop_
_geom_bond_atom_site_label_1
_geom_bond_atom_site_label_2
_geom_bond_distance
Yb1 N3 2.293(3)
Yb1 N1 2.417(3)
Yb1 N4 2.474(4)
Yb1 C5 2.611(5)
Yb1 C4 2.629(6)
Yb1 C3 2.630(7)
Yb1 C2 2.632(7)
Yb1 C8 2.633(5)
Yb1 C1 2.635(6)
Yb1 C9 2.635(5)
Yb1 C10 2.660(5)
Yb1 C6 2.664(4)
N1 C14 1.308(5)
N1 C11 1.476(6)
N2 C14 1.368(5)
N2 C15 1.457(6)
N3 C14 1.364(5)
N3 C18 1.405(5)
N4 C24 1.490(5)
C1 C2 1.349(10)
C1 C5 1.371(9)
C2 C3 1.360(10)
C3 C4 1.361(10)
C4 C5 1.362(9)
C6 C10 1.382(7)
C6 C7 1.384(7)
C7 C8 1.375(7)
C8 C9 1.392(7)
C9 C10 1.382(7)
C11 C12 1.514(7)
C11 C13 1.530(7)
C15 C17 1.488(8)
C15 C16 1.499(8)
C18 C19 1.386(6)
C18 C23 1.400(6)
C19 C20 1.383(6)
C20 C21 1.371(7)
C21 C22 1.368(7)
C22 C23 1.391(6)
C23 C24 1.491(6)
